data_2241307
loop_
_publ_author_name
'Haslinger, Simone'
'Laus, Gerhard'
'Wurst, Klaus'
'Schottenberger, Herwig'

_publ_section_title
;
 Crystal structure of
 1-(1-methyl-1<i>H</i>-imidazol-2-yl)-4-phenyl-1<i>H</i>-1,2,3-triazole
 dihydrate
;
_journal_coeditor_code HB7534
_journal_issue 12
_journal_name_full 'Acta Crystallographica Section E'
_journal_page_first o945
_journal_page_last o946
_journal_paper_doi 10.1107/S2056989015020721
_journal_volume 71
_journal_year 2015
_chemical_formula_iupac 'C12 H11 N5, 2H2 O'
_chemical_formula_moiety 'C12 H11 N5, 2(H2 O)'
_chemical_formula_sum 'C12 H15 N5 O2'
_chemical_formula_weight 261.29
_chemical_name_systematic
;
1-(1-Methyl-1<i>H</i>-imidazol-2-yl)-4-phenyl-1<i>H</i>-1,2,3-triazole dihydrate
;
_space_group_crystal_system orthorhombic
_space_group_IT_number 33
_space_group_name_Hall 'P 2c -2n'
_space_group_name_H-M_alt 'P n a 21'
_symmetry_space_group_name_Hall 'P 2c -2n'
_symmetry_space_group_name_H-M 'P n a 21'
_atom_sites_solution_hydrogens mixed
_audit_creation_method SHELXL-2014/7
_cell_angle_alpha 90
_cell_angle_beta 90
_cell_angle_gamma 90
_cell_formula_units_Z 4
_cell_length_a 18.8585(9)
_cell_length_b 4.7884(2)
_cell_length_c 14.4285(6)
_cell_measurement_reflns_used 18840
_cell_measurement_temperature 233(2)
_cell_measurement_theta_max 25.2
_cell_measurement_theta_min 1.0
_cell_volume 1302.92(10)
_computing_cell_refinement
;
DENZO and SCALEPACK (Otwinowski & Minor, 1997)
;
_computing_data_collection
;
COLLECT (Hooft, 1998)
;
_computing_data_reduction
;
DENZO and SCALEPACK (Otwinowski & Minor, 1997)
;
_computing_molecular_graphics
;
ORTEP-3 for Windows (Farrugia, 2012) and Mercury (Macrae <i>et al.</i>,
2006)
;
_computing_publication_material
;
SHELXL2014 (Sheldrick, 2015)
;
_computing_structure_refinement
;
SHELXL2014 (Sheldrick, 2015)
;
_computing_structure_solution
;
SHELXTL (Sheldrick, 2008)
;
_diffrn_ambient_temperature 233(2)
_diffrn_detector_area_resol_mean 9.4
_diffrn_measured_fraction_theta_full 0.999
_diffrn_measured_fraction_theta_max 0.999
_diffrn_measurement_device_type 'Nonius KappaCCD'
_diffrn_measurement_method 'phi- and omega-scans'
_diffrn_radiation_type MoK\a
_diffrn_radiation_wavelength 0.71073
_diffrn_reflns_av_R_equivalents 0.0503
_diffrn_reflns_limit_h_max 22
_diffrn_reflns_limit_h_min -18
_diffrn_reflns_limit_k_max 5
_diffrn_reflns_limit_k_min -5
_diffrn_reflns_limit_l_max 17
_diffrn_reflns_limit_l_min -17
_diffrn_reflns_number 6624
_diffrn_reflns_theta_full 24.999
_diffrn_reflns_theta_max 24.999
_diffrn_reflns_theta_min 2.160
_exptl_absorpt_coefficient_mu 0.095
_exptl_absorpt_correction_type none
_exptl_crystal_colour colourless
_exptl_crystal_density_diffrn 1.332
_exptl_crystal_description prism
_exptl_crystal_F_000 552
_exptl_crystal_size_max 0.40
_exptl_crystal_size_mid 0.05
_exptl_crystal_size_min 0.05
_refine_diff_density_max 0.150
_refine_diff_density_min -0.152
_refine_ls_extinction_coef 0.018(3)
_refine_ls_extinction_expression Fc^*^=kFc[1+0.001xFc^2^\l^3^/sin(2\q)]^-1/4^
_refine_ls_extinction_method
;
SHELXL2014 (Sheldrick 2015)
;
_refine_ls_goodness_of_fit_ref 1.084
_refine_ls_hydrogen_treatment mixed
_refine_ls_matrix_type full
_refine_ls_number_parameters 190
_refine_ls_number_reflns 2277
_refine_ls_number_restraints 5
_refine_ls_restrained_S_all 1.083
_refine_ls_R_factor_all 0.0612
_refine_ls_R_factor_gt 0.0446
_refine_ls_shift/su_max 0.000
_refine_ls_shift/su_mean 0.000
_refine_ls_structure_factor_coef Fsqd
_refine_ls_weighting_details 'w=1/[\s^2^(Fo^2^)+(0.0315P)^2^+0.2291P] where P=(Fo^2^+2Fc^2^)/3'
_refine_ls_weighting_scheme calc
_refine_ls_wR_factor_gt 0.0830
_refine_ls_wR_factor_ref 0.0877
_reflns_number_gt 1878
_reflns_number_total 2277
_reflns_threshold_expression 'I > 2\s(I)'
_cod_data_source_file hb7534sup1.cif
_cod_data_source_block I
_cod_database_code 2241307
_shelx_space_group_comment
;
The symmetry employed for this shelxl refinement is uniquely defined
by the following loop, which should always be used as a source of
symmetry information in preference to the above space-group names.
They are only intended as comments.
;

loop_
_space_group_symop_operation_xyz
'x, y, z'
'-x, -y, z+1/2'
'x+1/2, -y+1/2, z'
'-x+1/2, y+1/2, z+1/2'

loop_
_atom_site_type_symbol
_atom_site_label
_atom_site_fract_x
_atom_site_fract_y
_atom_site_fract_z
_atom_site_U_iso_or_equiv
_atom_site_adp_type
_atom_site_calc_flag
_atom_site_occupancy
N N1 0.71035(16) 0.4793(6) 1.0472(2) 0.0432(7) Uani d 1
N N2 0.69605(16) 0.5200(6) 0.89493(19) 0.0439(7) Uani d 1
N N3 0.62108(14) 0.8035(6) 0.98838(18) 0.0384(7) Uani d 1
N N4 0.58989(17) 0.8522(7) 1.0712(2) 0.0504(8) Uani d 1
N N5 0.54108(16) 1.0443(6) 1.0565(2) 0.0491(8) Uani d 1
C C1 0.67522(16) 0.6024(7) 0.9768(3) 0.0387(8) Uani d 1
C C2 0.75758(19) 0.2996(8) 1.0060(3) 0.0484(9) Uani d 1
H H2 0.7900 0.1815 1.0361 0.058 Uiso calc 1
C C3 0.74817(19) 0.3260(7) 0.9139(3) 0.0487(9) Uani d 1
H H3 0.7736 0.2260 0.8687 0.058 Uiso calc 1
C C4 0.7052(2) 0.5242(10) 1.1475(3) 0.0698(13) Uani d 1
H H4A 0.6585 0.4685 1.1688 0.105 Uiso calc 1
H H4B 0.7127 0.7203 1.1612 0.105 Uiso calc 1
H H4C 0.7409 0.4133 1.1788 0.105 Uiso calc 1
C C5 0.59235(19) 0.9645(7) 0.9213(3) 0.0404(9) Uani d 1
H H5 0.6047 0.9694 0.8582 0.048 Uiso calc 1
C C6 0.54150(17) 1.1183(7) 0.9651(2) 0.0368(8) Uani d 1
C C7 0.49322(18) 1.3296(7) 0.9261(2) 0.0387(8) Uani d 1
C C8 0.49478(18) 1.3869(8) 0.8321(2) 0.0446(9) Uani d 1
H H8 0.5263 1.2892 0.7935 0.054 Uiso calc 1
C C9 0.4501(2) 1.5875(8) 0.7944(3) 0.0523(10) Uani d 1
H H9 0.4516 1.6260 0.7306 0.063 Uiso calc 1
C C10 0.4035(2) 1.7299(8) 0.8506(3) 0.0525(10) Uani d 1
H H10 0.3732 1.8651 0.8250 0.063 Uiso calc 1
C C11 0.4012(2) 1.6750(8) 0.9445(3) 0.0492(10) Uani d 1
H H11 0.3690 1.7716 0.9826 0.059 Uiso calc 1
C C12 0.44632(18) 1.4772(6) 0.9824(3) 0.0442(9) Uani d 1
H H12 0.4453 1.4423 1.0465 0.053 Uiso calc 1
O O1 0.66022(15) 0.5304(6) 0.70215(18) 0.0527(8) Uani d 1
O O2 0.59225(17) 1.0282(6) 0.6683(2) 0.0566(8) Uani d 1
H H1A 0.675(3) 0.533(11) 0.758(2) 0.12(2) Uiso d 1
H H1B 0.641(2) 0.371(7) 0.692(3) 0.079(15) Uiso d 1
H H2A 0.5546(17) 1.019(9) 0.640(3) 0.077(16) Uiso d 1
H H2B 0.608(2) 0.869(7) 0.680(4) 0.081(16) Uiso d 1

loop_
_atom_site_aniso_label
_atom_site_aniso_U_11
_atom_site_aniso_U_22
_atom_site_aniso_U_33
_atom_site_aniso_U_12
_atom_site_aniso_U_13
_atom_site_aniso_U_23
N1 0.0357(16) 0.0487(17) 0.0453(18) -0.0013(15) -0.0035(14) 0.0036(14)
N2 0.0433(17) 0.0464(17) 0.0419(18) -0.0012(14) 0.0035(15) -0.0052(13)
N3 0.0364(15) 0.0410(16) 0.0377(16) -0.0046(13) 0.0002(15) -0.0002(14)
N4 0.0510(18) 0.0620(19) 0.0384(17) 0.0082(17) 0.0022(15) 0.0006(15)
N5 0.0471(18) 0.057(2) 0.0431(17) 0.0070(16) 0.0016(15) -0.0006(15)
C1 0.0302(17) 0.0374(18) 0.048(2) -0.0061(15) 0.0008(16) 0.0014(17)
C2 0.0373(19) 0.047(2) 0.061(2) 0.0046(18) 0.0009(19) 0.0036(19)
C3 0.040(2) 0.045(2) 0.061(3) 0.0021(17) 0.0027(19) -0.005(2)
C4 0.059(3) 0.105(4) 0.045(3) 0.014(3) -0.003(2) 0.006(2)
C5 0.042(2) 0.0401(19) 0.0391(19) -0.0072(17) 0.0023(17) 0.0005(17)
C6 0.0364(18) 0.0347(18) 0.0394(18) -0.0070(15) 0.0018(16) -0.0004(16)
C7 0.0355(19) 0.0357(19) 0.0449(19) -0.0075(16) 0.0023(16) -0.0023(17)
C8 0.040(2) 0.048(2) 0.045(2) 0.0015(18) 0.0019(18) -0.0053(17)
C9 0.050(2) 0.062(3) 0.044(2) -0.005(2) -0.0038(19) 0.006(2)
C10 0.049(2) 0.045(2) 0.064(3) 0.0005(19) -0.008(2) 0.004(2)
C11 0.048(2) 0.041(2) 0.059(3) 0.0023(19) 0.0046(17) -0.0021(17)
C12 0.050(2) 0.040(2) 0.043(2) -0.0013(17) 0.0071(18) 0.0018(17)
O1 0.0603(19) 0.0462(17) 0.0514(19) -0.0029(14) -0.0028(14) 0.0066(13)
O2 0.062(2) 0.0472(17) 0.0608(18) 0.0040(15) -0.0141(16) -0.0078(14)

loop_
_atom_type_symbol
_atom_type_description
_atom_type_scat_dispersion_real
_atom_type_scat_dispersion_imag
_atom_type_scat_source
C C 0.0030 0.0020 'International Tables Vol C Tables 4.2.6.8 and 6.1.1.4'
H H 0.0000 0.0000 'International Tables Vol C Tables 4.2.6.8 and 6.1.1.4'
N N 0.0060 0.0030 'International Tables Vol C Tables 4.2.6.8 and 6.1.1.4'
O O 0.0106 0.0060 'International Tables Vol C Tables 4.2.6.8 and 6.1.1.4'

loop_
_geom_angle_atom_site_label_1
_geom_angle_atom_site_label_2
_geom_angle_atom_site_label_3
_geom_angle
C1 N1 C2 105.5(3)
C1 N1 C4 130.3(3)
C2 N1 C4 124.2(3)
C1 N2 C3 103.8(3)
C5 N3 N4 111.1(3)
C5 N3 C1 126.5(3)
N4 N3 C1 122.4(3)
N5 N4 N3 106.4(3)
N4 N5 C6 109.4(3)
N2 C1 N1 113.7(3)
N2 C1 N3 122.0(3)
N1 C1 N3 124.4(3)
C3 C2 N1 106.4(3)
C3 C2 H2 126.8
N1 C2 H2 126.8
C2 C3 N2 110.6(3)
C2 C3 H3 124.7
N2 C3 H3 124.7
N1 C4 H4A 109.5
N1 C4 H4B 109.5
H4A C4 H4B 109.5
N1 C4 H4C 109.5
H4A C4 H4C 109.5
H4B C4 H4C 109.5
N3 C5 C6 105.0(3)
N3 C5 H5 127.5
C6 C5 H5 127.5
C5 C6 N5 108.1(3)
C5 C6 C7 129.0(3)
N5 C6 C7 122.9(3)
C8 C7 C12 118.9(3)
C8 C7 C6 119.8(3)
C12 C7 C6 121.3(3)
C7 C8 C9 120.5(3)
C7 C8 H8 119.7
C9 C8 H8 119.7
C10 C9 C8 120.0(4)
C10 C9 H9 120.0
C8 C9 H9 120.0
C9 C10 C11 120.3(4)
C9 C10 H10 119.9
C11 C10 H10 119.9
C10 C11 C12 119.8(4)
C10 C11 H11 120.1
C12 C11 H11 120.1
C11 C12 C7 120.5(3)
C11 C12 H12 119.8
C7 C12 H12 119.8
H1A O1 H1B 108(5)
H2A O2 H2B 111(5)

loop_
_geom_bond_atom_site_label_1
_geom_bond_atom_site_label_2
_geom_bond_distance
N1 C1 1.347(5)
N1 C2 1.374(4)
N1 C4 1.467(5)
N2 C1 1.306(5)
N2 C3 1.380(5)
N3 C5 1.350(4)
N3 N4 1.352(4)
N3 C1 1.413(4)
N4 N5 1.318(4)
N5 C6 1.366(5)
C2 C3 1.347(5)
C2 H2 0.9400
C3 H3 0.9400
C4 H4A 0.9700
C4 H4B 0.9700
C4 H4C 0.9700
C5 C6 1.364(5)
C5 H5 0.9400
C6 C7 1.472(5)
C7 C8 1.385(5)
C7 C12 1.393(5)
C8 C9 1.389(5)
C8 H8 0.9400
C9 C10 1.376(5)
C9 H9 0.9400
C10 C11 1.380(5)
C10 H10 0.9400
C11 C12 1.386(5)
C11 H11 0.9400
C12 H12 0.9400
O1 H1A 0.85(3)
O1 H1B 0.86(3)
O2 H2A 0.82(3)
O2 H2B 0.84(3)

loop_
_geom_hbond_atom_site_label_D
_geom_hbond_atom_site_label_H
_geom_hbond_atom_site_label_A
_geom_hbond_site_symmetry_A
_geom_hbond_distance_DH
_geom_hbond_distance_HA
_geom_hbond_distance_DA
_geom_hbond_angle_DHA
_geom_hbond_publ_flag
O1 H1A N2 . 0.85(3) 2.02(3) 2.863(4) 172(4) y
O1 H1B O2 1_545 0.86(3) 1.91(4) 2.768(4) 176(4) y
O2 H2A N5 2_674 0.82(4) 2.19(4) 3.007(4) 174(4) y
O2 H2B O1 . 0.84(4) 1.92(4) 2.750(4) 170(4) y

loop_
_geom_torsion_atom_site_label_1
_geom_torsion_atom_site_label_2
_geom_torsion_atom_site_label_3
_geom_torsion_atom_site_label_4
_geom_torsion
C5 N3 N4 N5 0.2(4)
C1 N3 N4 N5 -178.3(3)
N3 N4 N5 C6 -0.4(4)
C3 N2 C1 N1 0.8(4)
C3 N2 C1 N3 -179.6(3)
C2 N1 C1 N2 -0.6(4)
C4 N1 C1 N2 176.7(4)
C2 N1 C1 N3 179.8(3)
C4 N1 C1 N3 -2.9(6)
C5 N3 C1 N2 -10.9(5)
N4 N3 C1 N2 167.3(3)
C5 N3 C1 N1 168.6(3)
N4 N3 C1 N1 -13.2(5)
C1 N1 C2 C3 0.2(4)
C4 N1 C2 C3 -177.4(4)
N1 C2 C3 N2 0.3(4)
C1 N2 C3 C2 -0.6(4)
N4 N3 C5 C6 0.1(4)
C1 N3 C5 C6 178.4(3)
N3 C5 C6 N5 -0.3(4)
N3 C5 C6 C7 180.0(3)
N4 N5 C6 C5 0.4(4)
N4 N5 C6 C7 -179.8(3)
C5 C6 C7 C8 2.1(5)
N5 C6 C7 C8 -177.6(3)
C5 C6 C7 C12 -177.0(3)
N5 C6 C7 C12 3.3(5)
C12 C7 C8 C9 -0.2(5)
C6 C7 C8 C9 -179.4(3)
C7 C8 C9 C10 -0.4(5)
C8 C9 C10 C11 0.2(6)
C9 C10 C11 C12 0.5(6)
C10 C11 C12 C7 -1.1(5)
C8 C7 C12 C11 1.0(5)
C6 C7 C12 C11 -179.9(3)

_cod_database_fobs_code 2241307
